data_7133109
loop_
_publ_author_name
'Yao, Yu-Xiang'
'Zhang, Jing'
'Min, Xuehong'
'Qin, Lan'
'Wei, Yi'
'Gao, Yang'
'Hu, Xiao-Qiang'

_publ_section_title
;
 Expedient access to polysubstituted acrylamides <i>via</i>
 strain-release-driven dual phosphine and palladium catalysis.
;
_journal_issue 51
_journal_name_full 'Chemical communications (Cambridge, England)'
_journal_page_first 6532
_journal_page_last 6535
_journal_paper_doi 10.1039/d4cc01968g
_journal_volume 60
_journal_year 2024
_chemical_formula_sum 'C29 H23 N O3'
_chemical_formula_weight 433.48
_space_group_crystal_system monoclinic
_space_group_IT_number 14
_space_group_name_Hall '-P 2ybc'
_space_group_name_H-M_alt 'P 1 21/c 1'
_atom_sites_solution_hydrogens geom
_audit_creation_method SHELXL-2018/3
_audit_update_record
;
2024-01-25 deposited with the CCDC.	2024-05-29 downloaded from the CCDC.
;
_cell_angle_alpha 90
_cell_angle_beta 107.88(3)
_cell_angle_gamma 90
_cell_formula_units_Z 4
_cell_length_a 11.302(13)
_cell_length_b 22.17(3)
_cell_length_c 9.910(11)
_cell_measurement_reflns_used 4948
_cell_measurement_temperature 296(2)
_cell_measurement_theta_max 19.50
_cell_measurement_theta_min 2.35
_cell_volume 2363(5)
_computing_structure_refinement 'SHELXL-2018/3 (Sheldrick, 2018)'
_computing_structure_solution 'SHELXT 2018/2 (Sheldrick, 2018)'
_diffrn_ambient_temperature 296(2)
_diffrn_measured_fraction_theta_full 0.993
_diffrn_measured_fraction_theta_max 0.990
_diffrn_measurement_device_type ccd
_diffrn_radiation_type MoK\a
_diffrn_radiation_wavelength 0.71073
_diffrn_reflns_av_R_equivalents 0.1161
_diffrn_reflns_av_unetI/netI 0.0889
_diffrn_reflns_Laue_measured_fraction_full 0.993
_diffrn_reflns_Laue_measured_fraction_max 0.990
_diffrn_reflns_limit_h_max 13
_diffrn_reflns_limit_h_min -13
_diffrn_reflns_limit_k_max 26
_diffrn_reflns_limit_k_min -24
_diffrn_reflns_limit_l_max 11
_diffrn_reflns_limit_l_min -11
_diffrn_reflns_number 45249
_diffrn_reflns_point_group_measured_fraction_full 0.993
_diffrn_reflns_point_group_measured_fraction_max 0.990
_diffrn_reflns_theta_full 25.242
_diffrn_reflns_theta_max 25.306
_diffrn_reflns_theta_min 2.105
_exptl_absorpt_coefficient_mu 0.079
_exptl_absorpt_correction_type multi-scan
_exptl_absorpt_process_details sadabs
_exptl_crystal_colour colorless
_exptl_crystal_density_diffrn 1.219
_exptl_crystal_description Block
_exptl_crystal_F_000 912
_exptl_crystal_size_max 0.220
_exptl_crystal_size_mid 0.200
_exptl_crystal_size_min 0.180
_exptl_transmission_factor_max 0.864
_exptl_transmission_factor_min 0.864
_refine_diff_density_max 0.250
_refine_diff_density_min -0.277
_refine_diff_density_rms 0.084
_refine_ls_extinction_method none
_refine_ls_goodness_of_fit_ref 0.996
_refine_ls_hydrogen_treatment constr
_refine_ls_matrix_type full
_refine_ls_number_parameters 299
_refine_ls_number_reflns 4255
_refine_ls_number_restraints 0
_refine_ls_restrained_S_all 0.996
_refine_ls_R_factor_all 0.1835
_refine_ls_R_factor_gt 0.0734
_refine_ls_shift/su_max 0.000
_refine_ls_shift/su_mean 0.000
_refine_ls_structure_factor_coef Fsqd
_refine_ls_weighting_details 'w=1/[\s^2^(Fo^2^)+(0.1289P)^2^] where P=(Fo^2^+2Fc^2^)/3'
_refine_ls_weighting_scheme calc
_refine_ls_wR_factor_gt 0.1792
_refine_ls_wR_factor_ref 0.2335
_reflns_Friedel_coverage 0.000
_reflns_number_gt 1963
_reflns_number_total 4255
_reflns_threshold_expression 'I > 2\s(I)'
_cod_data_source_file d4cc01968g2.cif
_cod_data_source_block 1_a
_cod_depositor_comments 'Adding full bibliography for 7133107--7133109.cif.'
_cod_original_sg_symbol_H-M 'P 21/c'
_cod_database_code 7133109
_shelx_shelxl_version_number 2018/3
_shelx_space_group_comment
;
The symmetry employed for this shelxl refinement is uniquely defined
by the following loop, which should always be used as a source of
symmetry information in preference to the above space-group names.
They are only intended as comments.
;
_shelx_estimated_absorpt_t_min 0.983
_shelx_estimated_absorpt_t_max 0.986

loop_
_space_group_symop_operation_xyz
'x, y, z'
'-x, y+1/2, -z+1/2'
'-x, -y, -z'
'x, -y-1/2, z-1/2'

loop_
_atom_site_label
_atom_site_type_symbol
_atom_site_fract_x
_atom_site_fract_y
_atom_site_fract_z
_atom_site_U_iso_or_equiv
_atom_site_adp_type
_atom_site_occupancy
_atom_site_site_symmetry_order
_atom_site_calc_flag
_atom_site_refinement_flags_posn
_atom_site_refinement_flags_adp
_atom_site_refinement_flags_occupancy
_atom_site_disorder_assembly
_atom_site_disorder_group
C1 C 0.9748(4) 0.30321(18) 0.4060(4) 0.0811(11) Uani 1 1 d . . . . .
H1 H 0.954982 0.339018 0.355163 0.097 Uiso 1 1 calc R U . . .
C2 C 1.0952(4) 0.2816(2) 0.4445(5) 0.0963(13) Uani 1 1 d . . . . .
H2 H 1.155966 0.303113 0.419359 0.116 Uiso 1 1 calc R U . . .
C3 C 1.1263(4) 0.2289(2) 0.5195(5) 0.0949(13) Uani 1 1 d . . . . .
H3 H 1.207776 0.214903 0.545942 0.114 Uiso 1 1 calc R U . . .
C4 C 1.0378(4) 0.19756(19) 0.5547(4) 0.0887(12) Uani 1 1 d . . . . .
H4 H 1.058588 0.161842 0.605710 0.106 Uiso 1 1 calc R U . . .
C5 C 0.9165(4) 0.21812(17) 0.5154(4) 0.0782(11) Uani 1 1 d . . . . .
H5 H 0.856160 0.195459 0.538390 0.094 Uiso 1 1 calc R U . . .
C6 C 0.8836(3) 0.27169(15) 0.4428(3) 0.0617(9) Uani 1 1 d . . . . .
C7 C 0.7525(3) 0.29376(16) 0.4004(3) 0.0610(9) Uani 1 1 d . . . . .
C8 C 0.6575(3) 0.24880(15) 0.3214(3) 0.0626(9) Uani 1 1 d . . . . .
C9 C 0.4890(3) 0.18406(17) 0.3440(3) 0.0654(9) Uani 1 1 d . . . . .
C10 C 0.3674(4) 0.1998(2) 0.3243(4) 0.0889(12) Uani 1 1 d . . . . .
H10 H 0.348059 0.239116 0.342947 0.107 Uiso 1 1 calc R U . . .
C11 C 0.2730(4) 0.1576(3) 0.2767(4) 0.1002(14) Uani 1 1 d . . . . .
H11 H 0.190650 0.168656 0.262383 0.120 Uiso 1 1 calc R U . . .
C12 C 0.3017(5) 0.1001(3) 0.2513(4) 0.1022(15) Uani 1 1 d . . . . .
H12 H 0.238820 0.071553 0.220795 0.123 Uiso 1 1 calc R U . . .
C13 C 0.4221(5) 0.0839(2) 0.2702(5) 0.1006(13) Uani 1 1 d . . . . .
H13 H 0.440705 0.044440 0.251833 0.121 Uiso 1 1 calc R U . . .
C14 C 0.5173(4) 0.12599(19) 0.3169(4) 0.0825(11) Uani 1 1 d . . . . .
H14 H 0.599376 0.114899 0.329532 0.099 Uiso 1 1 calc R U . . .
C15 C 0.7178(3) 0.34937(16) 0.4300(3) 0.0626(9) Uani 1 1 d . . . . .
C16 C 0.5865(3) 0.37045(16) 0.3676(3) 0.0691(10) Uani 1 1 d . . . . .
C17 C 0.5288(4) 0.37158(17) 0.2232(4) 0.0826(11) Uani 1 1 d . . . . .
H17 H 0.572586 0.359272 0.162414 0.099 Uiso 1 1 calc R U . . .
C18 C 0.4074(4) 0.3906(2) 0.1672(5) 0.1023(14) Uani 1 1 d . . . . .
H18 H 0.371026 0.391800 0.069369 0.123 Uiso 1 1 calc R U . . .
C19 C 0.3407(4) 0.4077(2) 0.2533(6) 0.1169(16) Uani 1 1 d . . . . .
H19 H 0.258322 0.419759 0.215535 0.140 Uiso 1 1 calc R U . . .
C20 C 0.3966(5) 0.4068(3) 0.3963(5) 0.139(2) Uani 1 1 d . . . . .
H20 H 0.351842 0.418659 0.456413 0.167 Uiso 1 1 calc R U . . .
C21 C 0.5179(4) 0.3886(2) 0.4531(4) 0.1130(16) Uani 1 1 d . . . . .
H21 H 0.554220 0.388572 0.551017 0.136 Uiso 1 1 calc R U . . .
C22 C 0.8041(3) 0.39168(15) 0.5289(3) 0.0611(9) Uani 1 1 d . . . . .
C23 C 0.8054(4) 0.45276(18) 0.4936(4) 0.0800(11) Uani 1 1 d . . . . .
H23 H 0.752884 0.466382 0.407151 0.096 Uiso 1 1 calc R U . . .
C24 C 0.8822(4) 0.49258(17) 0.5838(4) 0.0836(11) Uani 1 1 d . . . . .
H24 H 0.881384 0.532904 0.557626 0.100 Uiso 1 1 calc R U . . .
C25 C 0.9621(3) 0.47407(15) 0.7147(4) 0.0679(10) Uani 1 1 d . . . . .
C26 C 0.9604(3) 0.41407(16) 0.7517(4) 0.0720(10) Uani 1 1 d . . . . .
H26 H 1.012643 0.400672 0.838515 0.086 Uiso 1 1 calc R U . . .
C27 C 0.8813(3) 0.37360(16) 0.6601(4) 0.0707(10) Uani 1 1 d . . . . .
H27 H 0.880081 0.333538 0.687557 0.085 Uiso 1 1 calc R U . . .
C28 C 1.0468(4) 0.5187(2) 0.8068(5) 0.0846(11) Uani 1 1 d . . . . .
C29 C 1.2225(5) 0.5372(2) 0.9992(6) 0.148(2) Uani 1 1 d . . . . .
H29A H 1.297446 0.515865 1.047479 0.222 Uiso 1 1 calc R U . . .
H29B H 1.189793 0.555922 1.067607 0.222 Uiso 1 1 calc R U . . .
H29C H 1.240426 0.567657 0.939341 0.222 Uiso 1 1 calc R U . . .
N1 N 0.5856(3) 0.22746(13) 0.3962(3) 0.0697(8) Uani 1 1 d . . . . .
H1A H 0.598583 0.240795 0.481015 0.084 Uiso 1 1 calc R U . . .
O1 O 0.6504(2) 0.23163(11) 0.2017(2) 0.0798(8) Uani 1 1 d . . . . .
O2 O 1.0373(4) 0.57162(16) 0.7875(4) 0.1515(16) Uani 1 1 d . . . . .
O3 O 1.1314(3) 0.49520(13) 0.9132(4) 0.1201(12) Uani 1 1 d . . . . .

loop_
_atom_site_aniso_label
_atom_site_aniso_U_11
_atom_site_aniso_U_22
_atom_site_aniso_U_33
_atom_site_aniso_U_23
_atom_site_aniso_U_13
_atom_site_aniso_U_12
C1 0.081(3) 0.084(3) 0.085(3) 0.009(2) 0.035(2) 0.006(2)
C2 0.072(3) 0.116(4) 0.108(3) 0.009(3) 0.038(2) 0.003(3)
C3 0.078(3) 0.108(4) 0.094(3) -0.002(3) 0.020(2) 0.025(3)
C4 0.095(3) 0.078(3) 0.086(3) 0.002(2) 0.016(2) 0.013(3)
C5 0.075(3) 0.071(3) 0.085(3) 0.005(2) 0.019(2) -0.002(2)
C6 0.068(2) 0.060(2) 0.0560(19) -0.0029(17) 0.0182(17) 0.0013(19)
C7 0.066(2) 0.066(2) 0.0518(18) 0.0058(17) 0.0205(16) -0.0034(19)
C8 0.071(2) 0.071(2) 0.0459(19) 0.0016(17) 0.0174(17) 0.0016(19)
C9 0.066(3) 0.078(3) 0.0521(19) -0.0002(18) 0.0175(17) -0.009(2)
C10 0.076(3) 0.092(3) 0.097(3) -0.002(2) 0.026(2) 0.000(3)
C11 0.073(3) 0.128(4) 0.099(3) -0.009(3) 0.025(2) -0.014(3)
C12 0.100(4) 0.130(5) 0.080(3) -0.017(3) 0.033(3) -0.041(3)
C13 0.116(4) 0.084(3) 0.104(3) -0.017(2) 0.036(3) -0.020(3)
C14 0.081(3) 0.080(3) 0.083(3) 0.000(2) 0.019(2) 0.002(2)
C15 0.067(2) 0.066(2) 0.0562(19) 0.0016(17) 0.0208(17) -0.0011(19)
C16 0.068(2) 0.081(3) 0.056(2) 0.0020(18) 0.0147(19) 0.0090(19)
C17 0.090(3) 0.092(3) 0.062(2) 0.000(2) 0.019(2) 0.015(2)
C18 0.096(3) 0.120(4) 0.072(3) -0.001(2) -0.002(3) 0.022(3)
C19 0.070(3) 0.148(5) 0.117(4) -0.006(3) 0.007(3) 0.019(3)
C20 0.088(3) 0.232(7) 0.093(4) -0.005(4) 0.022(3) 0.060(4)
C21 0.083(3) 0.183(5) 0.069(3) -0.003(3) 0.018(2) 0.039(3)
C22 0.063(2) 0.060(2) 0.062(2) 0.0022(17) 0.0213(18) 0.0076(18)
C23 0.096(3) 0.066(3) 0.070(2) 0.006(2) 0.013(2) 0.013(2)
C24 0.109(3) 0.054(2) 0.085(3) 0.006(2) 0.025(2) 0.010(2)
C25 0.074(2) 0.052(2) 0.079(3) -0.0031(19) 0.027(2) 0.0011(19)
C26 0.076(2) 0.067(3) 0.067(2) 0.0033(19) 0.0129(19) 0.006(2)
C27 0.081(2) 0.060(2) 0.068(2) 0.0041(19) 0.017(2) 0.0011(19)
C28 0.105(3) 0.062(3) 0.088(3) -0.007(2) 0.032(3) 0.003(3)
C29 0.116(4) 0.119(4) 0.171(5) -0.057(4) -0.011(4) -0.027(3)
N1 0.0739(19) 0.087(2) 0.0490(16) -0.0086(14) 0.0198(15) -0.0131(17)
O1 0.0969(18) 0.0937(18) 0.0533(14) -0.0087(12) 0.0295(12) -0.0111(14)
O2 0.232(4) 0.069(2) 0.122(3) -0.0047(19) 0.008(3) -0.030(2)
O3 0.105(2) 0.075(2) 0.144(3) -0.020(2) -0.015(2) -0.0018(17)

loop_
_atom_type_symbol
_atom_type_description
_atom_type_scat_dispersion_real
_atom_type_scat_dispersion_imag
_atom_type_scat_source
C C 0.0033 0.0016 'International Tables Vol C Tables 4.2.6.8 and 6.1.1.4'
H H 0.0000 0.0000 'International Tables Vol C Tables 4.2.6.8 and 6.1.1.4'
N N 0.0061 0.0033 'International Tables Vol C Tables 4.2.6.8 and 6.1.1.4'
O O 0.0106 0.0060 'International Tables Vol C Tables 4.2.6.8 and 6.1.1.4'

loop_
_geom_angle_atom_site_label_1
_geom_angle_atom_site_label_2
_geom_angle_atom_site_label_3
_geom_angle
_geom_angle_site_symmetry_1
_geom_angle_site_symmetry_3
_geom_angle_publ_flag
C2 C1 C6 120.2(4) . . ?
C3 C2 C1 120.7(4) . . ?
C4 C3 C2 119.5(4) . . ?
C3 C4 C5 120.5(4) . . ?
C6 C5 C4 121.1(4) . . ?
C5 C6 C1 118.0(3) . . ?
C5 C6 C7 120.9(3) . . ?
C1 C6 C7 121.1(3) . . ?
C15 C7 C6 124.5(3) . . ?
C15 C7 C8 120.7(3) . . ?
C6 C7 C8 114.8(3) . . ?
O1 C8 N1 123.7(3) . . ?
O1 C8 C7 122.4(3) . . ?
N1 C8 C7 113.8(3) . . ?
C10 C9 C14 119.6(4) . . ?
C10 C9 N1 120.1(4) . . ?
C14 C9 N1 120.3(4) . . ?
C9 C10 C11 120.5(4) . . ?
C12 C11 C10 119.6(4) . . ?
C11 C12 C13 120.5(4) . . ?
C12 C13 C14 120.4(4) . . ?
C9 C14 C13 119.4(4) . . ?
C7 C15 C22 122.9(3) . . ?
C7 C15 C16 120.8(3) . . ?
C22 C15 C16 116.3(3) . . ?
C21 C16 C17 117.3(3) . . ?
C21 C16 C15 120.8(3) . . ?
C17 C16 C15 121.8(3) . . ?
C18 C17 C16 121.2(4) . . ?
C19 C18 C17 120.6(4) . . ?
C18 C19 C20 118.7(4) . . ?
C19 C20 C21 121.1(4) . . ?
C16 C21 C20 121.0(4) . . ?
C27 C22 C23 117.6(3) . . ?
C27 C22 C15 122.3(3) . . ?
C23 C22 C15 120.1(3) . . ?
C24 C23 C22 121.1(3) . . ?
C23 C24 C25 121.3(3) . . ?
C26 C25 C24 118.2(3) . . ?
C26 C25 C28 122.6(4) . . ?
C24 C25 C28 119.2(4) . . ?
C25 C26 C27 120.5(3) . . ?
C22 C27 C26 121.3(3) . . ?
O2 C28 O3 122.4(4) . . ?
O2 C28 C25 123.4(5) . . ?
O3 C28 C25 114.2(4) . . ?
C8 N1 C9 124.2(3) . . ?
C28 O3 C29 115.6(4) . . ?

loop_
_geom_bond_atom_site_label_1
_geom_bond_atom_site_label_2
_geom_bond_distance
_geom_bond_site_symmetry_2
_geom_bond_publ_flag
C1 C2 1.381(5) . ?
C1 C6 1.384(5) . ?
C2 C3 1.371(6) . ?
C3 C4 1.348(6) . ?
C4 C5 1.382(5) . ?
C5 C6 1.379(5) . ?
C6 C7 1.493(5) . ?
C7 C15 1.353(5) . ?
C7 C8 1.498(5) . ?
C8 O1 1.224(4) . ?
C8 N1 1.343(4) . ?
C9 C10 1.373(5) . ?
C9 C14 1.373(5) . ?
C9 N1 1.428(4) . ?
C10 C11 1.388(5) . ?
C11 C12 1.359(6) . ?
C12 C13 1.363(6) . ?
C13 C14 1.392(6) . ?
C15 C22 1.485(5) . ?
C15 C16 1.497(5) . ?
C16 C21 1.372(5) . ?
C16 C17 1.379(5) . ?
C17 C18 1.378(5) . ?
C18 C19 1.354(6) . ?
C19 C20 1.364(6) . ?
C20 C21 1.373(6) . ?
C22 C27 1.384(5) . ?
C22 C23 1.399(5) . ?
C23 C24 1.362(5) . ?
C24 C25 1.395(5) . ?
C25 C26 1.381(5) . ?
C25 C28 1.481(6) . ?
C26 C27 1.389(5) . ?
C28 O2 1.188(5) . ?
C28 O3 1.295(5) . ?
C29 O3 1.455(5) . ?

loop_
_geom_torsion_atom_site_label_1
_geom_torsion_atom_site_label_2
_geom_torsion_atom_site_label_3
_geom_torsion_atom_site_label_4
_geom_torsion
_geom_torsion_site_symmetry_1
_geom_torsion_site_symmetry_2
_geom_torsion_site_symmetry_3
_geom_torsion_site_symmetry_4
_geom_torsion_publ_flag
C6 C1 C2 C3 0.0(6) . . . . ?
C1 C2 C3 C4 0.7(7) . . . . ?
C2 C3 C4 C5 0.1(6) . . . . ?
C3 C4 C5 C6 -1.6(6) . . . . ?
C4 C5 C6 C1 2.2(5) . . . . ?
C4 C5 C6 C7 179.9(3) . . . . ?
C2 C1 C6 C5 -1.4(5) . . . . ?
C2 C1 C6 C7 -179.1(3) . . . . ?
C5 C6 C7 C15 127.5(4) . . . . ?
C1 C6 C7 C15 -54.9(5) . . . . ?
C5 C6 C7 C8 -51.9(4) . . . . ?
C1 C6 C7 C8 125.7(3) . . . . ?
C15 C7 C8 O1 112.9(4) . . . . ?
C6 C7 C8 O1 -67.7(4) . . . . ?
C15 C7 C8 N1 -70.0(4) . . . . ?
C6 C7 C8 N1 109.5(3) . . . . ?
C14 C9 C10 C11 -0.2(5) . . . . ?
N1 C9 C10 C11 -178.5(3) . . . . ?
C9 C10 C11 C12 0.8(6) . . . . ?
C10 C11 C12 C13 -1.0(7) . . . . ?
C11 C12 C13 C14 0.5(7) . . . . ?
C10 C9 C14 C13 -0.3(5) . . . . ?
N1 C9 C14 C13 178.0(3) . . . . ?
C12 C13 C14 C9 0.1(6) . . . . ?
C6 C7 C15 C22 -10.5(5) . . . . ?
C8 C7 C15 C22 168.9(3) . . . . ?
C6 C7 C15 C16 172.1(3) . . . . ?
C8 C7 C15 C16 -8.6(4) . . . . ?
C7 C15 C16 C21 122.3(4) . . . . ?
C22 C15 C16 C21 -55.3(5) . . . . ?
C7 C15 C16 C17 -56.6(5) . . . . ?
C22 C15 C16 C17 125.8(4) . . . . ?
C21 C16 C17 C18 0.5(6) . . . . ?
C15 C16 C17 C18 179.4(4) . . . . ?
C16 C17 C18 C19 -1.3(7) . . . . ?
C17 C18 C19 C20 1.3(8) . . . . ?
C18 C19 C20 C21 -0.5(9) . . . . ?
C17 C16 C21 C20 0.3(7) . . . . ?
C15 C16 C21 C20 -178.6(5) . . . . ?
C19 C20 C21 C16 -0.4(9) . . . . ?
C7 C15 C22 C27 -46.2(5) . . . . ?
C16 C15 C22 C27 131.3(3) . . . . ?
C7 C15 C22 C23 136.8(3) . . . . ?
C16 C15 C22 C23 -45.6(4) . . . . ?
C27 C22 C23 C24 1.7(5) . . . . ?
C15 C22 C23 C24 178.8(3) . . . . ?
C22 C23 C24 C25 -0.2(6) . . . . ?
C23 C24 C25 C26 -0.7(5) . . . . ?
C23 C24 C25 C28 177.9(4) . . . . ?
C24 C25 C26 C27 0.2(5) . . . . ?
C28 C25 C26 C27 -178.4(3) . . . . ?
C23 C22 C27 C26 -2.2(5) . . . . ?
C15 C22 C27 C26 -179.3(3) . . . . ?
C25 C26 C27 C22 1.3(5) . . . . ?
C26 C25 C28 O2 -168.4(4) . . . . ?
C24 C25 C28 O2 13.0(6) . . . . ?
C26 C25 C28 O3 10.1(5) . . . . ?
C24 C25 C28 O3 -168.5(4) . . . . ?
O1 C8 N1 C9 -2.6(5) . . . . ?
C7 C8 N1 C9 -179.7(3) . . . . ?
C10 C9 N1 C8 -114.7(4) . . . . ?
C14 C9 N1 C8 67.0(4) . . . . ?
O2 C28 O3 C29 -6.4(7) . . . . ?
C25 C28 O3 C29 175.1(4) . . . . ?
